data_4003233
loop_
_publ_author_name
'Evans, Hayden A.'
'Lehner, Anna J.'
'Labram, John G.'
'Fabini, Douglas H.'
'Barreda, Omar'
'Smock, Sara R.'
'Wu, Guang'
'Chabinyc, Michael L.'
'Seshadri, Ram'
'Wudl, Fred'

_publ_section_title
;
 (TTF)Pb2I5: A Radical Cation-Stabilized Hybrid Lead Iodide with
 Synergistic Optoelectronic Signatures
;
_journal_issue 11
_journal_name_full 'Chemistry of Materials'
_journal_page_first 3607
_journal_paper_doi 10.1021/acs.chemmater.6b00633
_journal_volume 28
_journal_year 2016
_chemical_formula_sum 'C6 I5 Pb2 S4'
_chemical_formula_weight 1249.18
_space_group_crystal_system monoclinic
_space_group_IT_number 14
_space_group_name_Hall '-P 2ybc'
_space_group_name_H-M_alt 'P 1 21/c 1'
_audit_creation_method SHELXL-2014/7
_cell_angle_alpha 90
_cell_angle_beta 100.25(7)
_cell_angle_gamma 90
_cell_formula_units_Z 4
_cell_length_a 12.90(3)
_cell_length_b 7.972(10)
_cell_length_c 20.23(2)
_cell_measurement_temperature 299(2)
_cell_volume 2047(6)
_computing_structure_refinement 'SHELXL-2014/7 (Sheldrick, 2014)'
_diffrn_ambient_temperature 299(2)
_diffrn_measured_fraction_theta_full 1.000
_diffrn_measured_fraction_theta_max 0.988
_diffrn_measurement_device_type 'Bruker KAPPA APEX II'
_diffrn_measurement_method omega-scan
_diffrn_radiation_type MoK\a
_diffrn_radiation_wavelength 0.71073
_diffrn_reflns_av_R_equivalents 0.1371
_diffrn_reflns_av_unetI/netI 0.1893
_diffrn_reflns_Laue_measured_fraction_full 1.000
_diffrn_reflns_Laue_measured_fraction_max 0.988
_diffrn_reflns_limit_h_max 15
_diffrn_reflns_limit_h_min -16
_diffrn_reflns_limit_k_max 8
_diffrn_reflns_limit_k_min -9
_diffrn_reflns_limit_l_max 25
_diffrn_reflns_limit_l_min -25
_diffrn_reflns_number 13229
_diffrn_reflns_point_group_measured_fraction_full 1.000
_diffrn_reflns_point_group_measured_fraction_max 0.988
_diffrn_reflns_theta_full 25.242
_diffrn_reflns_theta_max 26.371
_diffrn_reflns_theta_min 1.604
_exptl_absorpt_coefficient_mu 24.344
_exptl_absorpt_correction_T_max 0.544
_exptl_absorpt_correction_T_min 0.308
_exptl_absorpt_correction_type multi-scan
_exptl_absorpt_process_details SADABS
_exptl_crystal_colour red
_exptl_crystal_density_diffrn 4.051
_exptl_crystal_description block
_exptl_crystal_F_000 2116
_exptl_crystal_size_max 0.05
_exptl_crystal_size_mid 0.05
_exptl_crystal_size_min 0.025
_refine_diff_density_max 1.695
_refine_diff_density_min -1.591
_refine_diff_density_rms 0.382
_refine_ls_extinction_method none
_refine_ls_goodness_of_fit_ref 0.945
_refine_ls_hydrogen_treatment undef
_refine_ls_matrix_type full
_refine_ls_number_parameters 154
_refine_ls_number_reflns 4124
_refine_ls_number_restraints 0
_refine_ls_restrained_S_all 0.945
_refine_ls_R_factor_all 0.2030
_refine_ls_R_factor_gt 0.0643
_refine_ls_shift/su_max 0.000
_refine_ls_shift/su_mean 0.000
_refine_ls_structure_factor_coef Fsqd
_refine_ls_weighting_details 'w=1/[\s^2^(Fo^2^)+(0.0204P)^2^] where P=(Fo^2^+2Fc^2^)/3'
_refine_ls_weighting_scheme calc
_refine_ls_wR_factor_gt 0.0872
_refine_ls_wR_factor_ref 0.1195
_reflns_Friedel_coverage 0.000
_reflns_number_gt 1688
_reflns_number_total 4124
_reflns_threshold_expression 'I > 2\s(I)'
_cod_data_source_file cm6b00633_si_002.cif
_cod_data_source_block TTFPb2I5
_cod_original_cell_volume 2048(6)
_cod_original_sg_symbol_H-M 'P 21/c'
_cod_database_code 4003233
_shelx_shelxl_version_number 2014/7
_shelx_space_group_comment
;
The symmetry employed for this shelxl refinement is uniquely defined
by the following loop, which should always be used as a source of
symmetry information in preference to the above space-group names.
They are only intended as comments.
;

loop_
_space_group_symop_operation_xyz
'x, y, z'
'-x, y+1/2, -z+1/2'
'-x, -y, -z'
'x, -y-1/2, z-1/2'

loop_
_atom_site_label
_atom_site_type_symbol
_atom_site_fract_x
_atom_site_fract_y
_atom_site_fract_z
_atom_site_U_iso_or_equiv
_atom_site_adp_type
_atom_site_occupancy
_atom_site_site_symmetry_order
_atom_site_calc_flag
Pb1 Pb 0.03588(8) 0.73191(15) 0.06066(5) 0.0369(3) Uani 1 1 d
Pb2 Pb 0.11467(8) 1.22979(14) 0.17966(5) 0.0358(3) Uani 1 1 d
I1 I -0.04026(16) 0.9057(2) 0.18908(10) 0.0489(5) Uani 1 1 d
I4 I -0.10424(13) 0.4041(2) 0.07546(9) 0.0387(5) Uani 1 1 d
I5 I 0.15817(12) 1.0709(2) 0.04173(9) 0.0328(5) Uani 1 1 d
I6 I 0.23717(14) 0.5563(2) 0.14130(9) 0.0423(5) Uani 1 1 d
I7 I 0.30998(15) 1.0719(3) 0.25431(10) 0.0615(7) Uani 1 1 d
S4 S 0.6242(5) 0.2656(9) 1.0058(3) 0.0434(18) Uani 1 1 d
S3 S 0.3219(5) 0.0770(10) 0.9012(3) 0.0468(19) Uani 1 1 d
S5 S 0.5357(5) 0.0663(9) 0.8684(3) 0.0444(19) Uani 1 1 d
C6 C 0.336(3) -0.031(3) 0.8280(12) 0.058(9) Uani 1 1 d
S1 S 0.4103(5) 0.2818(9) 1.0365(3) 0.0450(18) Uani 1 1 d
C10 C 0.5063(18) 0.387(3) 1.0922(13) 0.047(8) Uani 1 1 d
C9 C 0.6043(19) 0.381(3) 1.0803(13) 0.042(7) Uani 1 1 d
C11 C 0.493(2) 0.215(3) 0.9835(13) 0.042(7) Uani 1 1 d
C13 C 0.4553(18) 0.127(3) 0.9226(13) 0.038(7) Uani 1 1 d
C12 C 0.434(2) -0.033(3) 0.8103(12) 0.049(8) Uani 1 1 d

loop_
_atom_site_aniso_label
_atom_site_aniso_U_11
_atom_site_aniso_U_22
_atom_site_aniso_U_33
_atom_site_aniso_U_23
_atom_site_aniso_U_13
_atom_site_aniso_U_12
Pb1 0.0383(6) 0.0327(7) 0.0387(6) 0.0010(5) 0.0035(5) -0.0021(5)
Pb2 0.0355(6) 0.0396(7) 0.0321(6) -0.0001(6) 0.0052(5) 0.0006(5)
I1 0.0579(12) 0.0514(11) 0.0416(10) -0.0013(13) 0.0201(9) -0.0175(13)
I4 0.0302(10) 0.0450(12) 0.0411(11) -0.0020(10) 0.0071(9) -0.0052(9)
I5 0.0299(11) 0.0357(11) 0.0340(10) -0.0050(9) 0.0093(8) -0.0068(8)
I6 0.0376(11) 0.0446(12) 0.0420(11) 0.0106(10) -0.0001(9) -0.0038(9)
I7 0.0582(14) 0.0751(16) 0.0473(13) 0.0017(12) -0.0010(11) 0.0273(12)
S4 0.027(4) 0.053(5) 0.052(4) 0.001(4) 0.012(3) -0.004(4)
S3 0.038(4) 0.066(5) 0.035(4) 0.008(4) 0.004(3) 0.008(4)
S5 0.041(4) 0.057(5) 0.037(4) -0.001(4) 0.014(4) -0.002(4)
C6 0.11(3) 0.05(2) 0.012(14) 0.012(14) 0.018(17) 0.022(18)
S1 0.039(4) 0.050(5) 0.048(4) 0.000(4) 0.014(4) 0.004(4)
C10 0.022(15) 0.056(19) 0.056(19) 0.005(16) -0.011(14) -0.020(14)
C9 0.029(16) 0.045(17) 0.054(18) -0.009(15) 0.011(14) -0.002(13)
C11 0.059(19) 0.024(14) 0.045(17) 0.019(14) 0.015(15) 0.026(14)
C13 0.028(16) 0.046(18) 0.048(18) 0.033(15) 0.024(14) 0.019(13)
C12 0.040(18) 0.07(2) 0.032(16) 0.040(16) -0.001(14) -0.015(16)

loop_
_atom_type_symbol
_atom_type_description
_atom_type_scat_dispersion_real
_atom_type_scat_dispersion_imag
_atom_type_scat_source
Pb Pb -3.3944 10.1111 'International Tables Vol C Tables 4.2.6.8 and 6.1.1.4'
I I -0.4742 1.8119 'International Tables Vol C Tables 4.2.6.8 and 6.1.1.4'
C C 0.0033 0.0016 'International Tables Vol C Tables 4.2.6.8 and 6.1.1.4'
S S 0.1246 0.1234 'International Tables Vol C Tables 4.2.6.8 and 6.1.1.4'

loop_
_geom_angle_atom_site_label_1
_geom_angle_atom_site_label_2
_geom_angle_atom_site_label_3
_geom_angle
_geom_angle_site_symmetry_1
_geom_angle_site_symmetry_3
I6 Pb1 I5 93.39(13) . .
I6 Pb1 I4 90.92(13) . .
I5 Pb1 I4 175.63(6) . .
I6 Pb1 I4 88.12(11) . 3_565
I5 Pb1 I4 88.05(8) . 3_565
I4 Pb1 I4 92.86(9) . 3_565
I6 Pb1 I1 96.57(11) . .
I5 Pb1 I1 87.77(9) . .
I4 Pb1 I1 90.98(9) . .
I4 Pb1 I1 173.89(6) 3_565 .
I6 Pb1 I5 172.00(6) . 3_575
I5 Pb1 I5 81.90(12) . 3_575
I4 Pb1 I5 93.91(13) . 3_575
I4 Pb1 I5 85.27(11) 3_565 3_575
I1 Pb1 I5 89.73(11) . 3_575
I7 Pb2 I5 90.64(10) . .
I7 Pb2 I6 93.25(13) . 1_565
I5 Pb2 I6 86.55(9) . 1_565
I7 Pb2 I1 96.12(14) . .
I5 Pb2 I1 86.71(9) . .
I6 Pb2 I1 168.50(6) 1_565 .
I7 Pb2 I1 96.48(11) . 2
I5 Pb2 I1 172.75(6) . 2
I6 Pb2 I1 94.38(10) 1_565 2
I1 Pb2 I1 91.17(9) . 2
Pb1 I1 Pb2 90.87(10) . .
Pb1 I1 Pb2 129.53(10) . 2_545
Pb2 I1 Pb2 130.38(8) . 2_545
Pb1 I4 Pb1 87.14(9) . 3_565
Pb1 I5 Pb2 93.63(8) . .
Pb1 I5 Pb1 98.10(12) . 3_575
Pb2 I5 Pb1 97.23(10) . 3_575
Pb1 I6 Pb2 95.15(13) . 1_545
C11 S4 C9 93.4(12) . .
C13 S3 C6 94.3(14) . .
C13 S5 C12 95.3(13) . .
C12 C6 S3 118(2) . .
C11 S1 C10 95.9(13) . .
C9 C10 S1 117(2) . .
C10 C9 S4 117(2) . .
C13 C11 S4 121.0(19) . .
C13 C11 S1 122(2) . .
S4 C11 S1 117.0(16) . .
C11 C13 S5 122.6(19) . .
C11 C13 S3 120.0(18) . .
S5 C13 S3 117.4(16) . .
C6 C12 S5 115(2) . .

loop_
_geom_bond_atom_site_label_1
_geom_bond_atom_site_label_2
_geom_bond_distance
_geom_bond_site_symmetry_2
Pb1 I6 3.140(5) .
Pb1 I5 3.187(4) .
Pb1 I4 3.222(4) .
Pb1 I4 3.226(4) 3_565
Pb1 I1 3.247(4) .
Pb1 I5 3.344(5) 3_575
Pb2 I7 2.977(5) .
Pb2 I5 3.204(4) .
Pb2 I6 3.211(4) 1_565
Pb2 I1 3.293(4) .
Pb2 I1 3.294(4) 2
I1 Pb2 3.294(4) 2_545
I4 Pb1 3.226(4) 3_565
I5 Pb1 3.344(5) 3_575
I6 Pb2 3.211(4) 1_545
S4 C11 1.72(3) .
S4 C9 1.82(2) .
S3 C13 1.74(2) .
S3 C6 1.75(3) .
S5 C13 1.71(2) .
S5 C12 1.78(3) .
C6 C12 1.38(3) .
S1 C11 1.73(2) .
S1 C10 1.74(2) .
C10 C9 1.33(3) .
C11 C13 1.42(3) .
